data_4101503
loop_
_publ_author_name
'Gregson, Charlotte K A'
'Gibson, Vernon C'
'Long, Nicholas J'
'Marshall, Edward L'
'Oxford, Phillip J'
'White, Andrew J P'

_publ_section_title
;
 Redox control within single-site polymerization catalysts.
;
_journal_issue 23
_journal_name_full 'Journal of the American Chemical Society'
_journal_page_first 7410
_journal_page_last 7411
_journal_paper_doi 10.1021/ja061398n
_journal_volume 128
_journal_year 2006
_chemical_formula_sum 'C23 H22 Fe O2'
_chemical_formula_weight 386.26
_chemical_name_systematic
; 
 ? 
;
_space_group_IT_number 14
_symmetry_cell_setting monoclinic
_symmetry_space_group_name_Hall '-P 2ybc'
_symmetry_space_group_name_H-M 'P 1 21/c 1'
_atom_sites_solution_hydrogens geom
_atom_sites_solution_primary direct
_atom_sites_solution_secondary difmap
_audit_creation_method SHELXL-97
_cell_angle_alpha 90.00
_cell_angle_beta 93.051(12)
_cell_angle_gamma 90.00
_cell_formula_units_Z 4
_cell_length_a 8.1123(18)
_cell_length_b 20.867(2)
_cell_length_c 10.8576(13)
_cell_measurement_reflns_used 23
_cell_measurement_temperature 203(2)
_cell_measurement_theta_max 21.38
_cell_measurement_theta_min 5.88
_cell_volume 1835.3(5)
_computing_cell_refinement 'Bruker XSCANS'
_computing_data_collection 'Bruker XSCANS'
_computing_data_reduction 'Bruker SHELXTL'
_computing_molecular_graphics 'Bruker SHELXTL'
_computing_publication_material 'Bruker SHELXTL'
_computing_structure_refinement 'SHELXL-97 (Sheldrick, 1997)'
_computing_structure_solution 'SHELXS-97 (Sheldrick, 1990)'
_diffrn_ambient_temperature 203(2)
_diffrn_measured_fraction_theta_full 0.999
_diffrn_measured_fraction_theta_max 0.999
_diffrn_measurement_device_type 'Bruker P4/RA'
_diffrn_measurement_method '\w scans'
_diffrn_radiation_monochromator graphite
_diffrn_radiation_source 'fine-focus sealed tube'
_diffrn_radiation_type CuK\a
_diffrn_radiation_wavelength 1.54178
_diffrn_reflns_av_R_equivalents 0.0827
_diffrn_reflns_av_sigmaI/netI 0.1383
_diffrn_reflns_limit_h_max 9
_diffrn_reflns_limit_h_min 0
_diffrn_reflns_limit_k_max 23
_diffrn_reflns_limit_k_min 0
_diffrn_reflns_limit_l_max 12
_diffrn_reflns_limit_l_min -12
_diffrn_reflns_number 2939
_diffrn_reflns_theta_full 59.99
_diffrn_reflns_theta_max 59.99
_diffrn_reflns_theta_min 4.24
_diffrn_standards_interval_count 97
_diffrn_standards_number 3
_exptl_absorpt_coefficient_mu 6.689
_exptl_absorpt_correction_T_max 0.6001
_exptl_absorpt_correction_T_min 0.5107
_exptl_absorpt_correction_type Ellipsoidal
_exptl_crystal_colour Yellow
_exptl_crystal_density_diffrn 1.398
_exptl_crystal_density_method 'not measured'
_exptl_crystal_description 'prismatic needles'
_exptl_crystal_F_000 808
_exptl_crystal_size_max 0.12
_exptl_crystal_size_mid 0.07
_exptl_crystal_size_min 0.07
_refine_diff_density_max 0.329
_refine_diff_density_min -0.360
_refine_diff_density_rms 0.088
_refine_ls_extinction_coef 0.0008(2)
_refine_ls_extinction_expression Fc^*^=kFc[1+0.001xFc^2^\l^3^/sin(2\q)]^-1/4^
_refine_ls_extinction_method SHELXL
_refine_ls_goodness_of_fit_ref 1.009
_refine_ls_hydrogen_treatment mixed
_refine_ls_matrix_type full
_refine_ls_number_parameters 240
_refine_ls_number_reflns 2726
_refine_ls_number_restraints 1
_refine_ls_restrained_S_all 1.008
_refine_ls_R_factor_all 0.1411
_refine_ls_R_factor_gt 0.0717
_refine_ls_shift/su_max 0.000
_refine_ls_shift/su_mean 0.000
_refine_ls_structure_factor_coef Fsqd
_refine_ls_weighting_details 'calc w=1/[\s^2^(Fo^2^)+(0.0531P)^2^+0.0000P] where P=(Fo^2^+2Fc^2^)/3'
_refine_ls_weighting_scheme calc
_refine_ls_wR_factor_gt 0.1358
_refine_ls_wR_factor_ref 0.1553
_reflns_number_gt 1634
_reflns_number_total 2726
_reflns_threshold_expression >2sigma(I)
_cod_data_source_file ja061398nsi20060228_104136.cif
_cod_data_source_block Compound_1
_cod_depositor_comments
;
The following automatic conversions were performed:
'_symmetry_cell_setting' value 'Monoclinic' changed to 'monoclinic'
according to '/home/saulius/struct/CIF-dictionaries/cif_core.dic'
dictionary named 'cif_core.dic' version 2.4.1 from 2010-06-29.

Automatic conversion script
Id: cif_fix_enum 1527 2010-12-29 10:47:43Z saulius 
;
_cod_original_sg_symbol_H-M P2(1)/c
_cod_database_code 4101503

loop_
_symmetry_equiv_pos_as_xyz
'x, y, z'
'-x, y+1/2, -z+1/2'
'-x, -y, -z'
'x, -y-1/2, z-1/2'

loop_
_atom_site_label
_atom_site_type_symbol
_atom_site_fract_x
_atom_site_fract_y
_atom_site_fract_z
_atom_site_U_iso_or_equiv
_atom_site_adp_type
_atom_site_occupancy
_atom_site_symmetry_multiplicity
_atom_site_calc_flag
_atom_site_refinement_flags
Fe Fe 0.82955(14) 0.33855(5) 0.06197(9) 0.0254(3) Uani 1 1 d .
C1 C 0.9065(8) 0.3991(3) 0.2019(6) 0.0257(16) Uani 1 1 d .
C2 C 1.0269(8) 0.3493(3) 0.1828(6) 0.0299(16) Uani 1 1 d .
H2A H 1.0646 0.3187 0.2413 0.036 Uiso 1 1 calc R
C3 C 1.0781(9) 0.3549(3) 0.0598(7) 0.0365(19) Uani 1 1 d .
H3A H 1.1565 0.3291 0.0227 0.044 Uiso 1 1 calc R
C4 C 0.9891(10) 0.4062(4) 0.0040(7) 0.0396(19) Uani 1 1 d .
H4A H 0.9981 0.4201 -0.0777 0.048 Uiso 1 1 calc R
C5 C 0.8858(9) 0.4330(3) 0.0885(6) 0.0334(17) Uani 1 1 d .
H5A H 0.8142 0.4679 0.0731 0.040 Uiso 1 1 calc R
C6 C 0.6258(10) 0.2928(4) 0.1204(8) 0.044(2) Uani 1 1 d .
H6A H 0.5857 0.2954 0.1999 0.053 Uiso 1 1 calc R
C7 C 0.5831(10) 0.3334(4) 0.0193(8) 0.048(2) Uani 1 1 d .
H7A H 0.5077 0.3676 0.0199 0.057 Uiso 1 1 calc R
C8 C 0.6720(12) 0.3141(4) -0.0825(7) 0.051(2) Uani 1 1 d .
H8A H 0.6691 0.3334 -0.1608 0.061 Uiso 1 1 calc R
C9 C 0.7667(11) 0.2598(4) -0.0436(8) 0.051(2) Uani 1 1 d .
H9A H 0.8362 0.2359 -0.0928 0.062 Uiso 1 1 calc R
C10 C 0.7390(10) 0.2481(4) 0.0798(8) 0.046(2) Uani 1 1 d .
H10A H 0.7886 0.2152 0.1281 0.055 Uiso 1 1 calc R
C11 C 0.8180(8) 0.4094(3) 0.3123(6) 0.0257(16) Uani 1 1 d .
C12 C 0.7502(9) 0.4197(3) 0.4023(6) 0.0257(16) Uani 1 1 d .
C13 C 0.6573(8) 0.4275(3) 0.5115(6) 0.0259(15) Uani 1 1 d .
C14 C 0.7088(9) 0.4688(3) 0.6043(6) 0.0264(16) Uani 1 1 d .
H14A H 0.8049 0.4934 0.5973 0.032 Uiso 1 1 calc R
C15 C 0.6158(8) 0.4741(3) 0.7106(5) 0.0245(15) Uani 1 1 d .
C16 C 0.4692(8) 0.4390(3) 0.7194(6) 0.0250(15) Uani 1 1 d .
C17 C 0.4142(8) 0.3977(3) 0.6234(6) 0.0248(15) Uani 1 1 d .
C18 C 0.5096(9) 0.3933(3) 0.5222(6) 0.0247(16) Uani 1 1 d .
H18A H 0.4739 0.3661 0.4571 0.030 Uiso 1 1 calc R
C19 C 0.6736(10) 0.5164(4) 0.8089(6) 0.0382(19) Uani 1 1 d .
H19A H 0.7723 0.5388 0.7980 0.046 Uiso 1 1 calc R
O19 O 0.6062(6) 0.5256(2) 0.9039(4) 0.0407(13) Uani 1 1 d .
O20 O 0.3829(6) 0.4438(2) 0.8209(4) 0.0300(11) Uani 1 1 d D
H20 H 0.445(8) 0.471(3) 0.868(6) 0.06(3) Uiso 1 1 d D
C21 C 0.2523(8) 0.3605(3) 0.6315(6) 0.0306(17) Uani 1 1 d .
C22 C 0.2604(10) 0.3141(4) 0.7439(7) 0.0403(19) Uani 1 1 d .
H22A H 0.2811 0.3384 0.8192 0.060 Uiso 1 1 calc R
H22B H 0.3490 0.2834 0.7351 0.060 Uiso 1 1 calc R
H22C H 0.1564 0.2914 0.7475 0.060 Uiso 1 1 calc R
C23 C 0.1062(9) 0.4060(4) 0.6404(7) 0.0400(19) Uani 1 1 d .
H23A H 0.1018 0.4349 0.5704 0.060 Uiso 1 1 calc R
H23B H 0.1191 0.4305 0.7162 0.060 Uiso 1 1 calc R
H23C H 0.0047 0.3814 0.6404 0.060 Uiso 1 1 calc R
C24 C 0.2191(10) 0.3183(4) 0.5163(7) 0.047(2) Uani 1 1 d .
H24A H 0.2131 0.3451 0.4432 0.070 Uiso 1 1 calc R
H24B H 0.1154 0.2957 0.5228 0.070 Uiso 1 1 calc R
H24C H 0.3080 0.2875 0.5104 0.070 Uiso 1 1 calc R

loop_
_atom_site_aniso_label
_atom_site_aniso_U_11
_atom_site_aniso_U_22
_atom_site_aniso_U_33
_atom_site_aniso_U_23
_atom_site_aniso_U_13
_atom_site_aniso_U_12
Fe 0.0304(6) 0.0231(5) 0.0226(5) -0.0032(5) -0.0001(4) 0.0002(6)
C1 0.029(4) 0.023(4) 0.025(3) -0.010(3) 0.001(3) -0.012(3)
C2 0.028(4) 0.026(4) 0.035(4) -0.005(3) -0.002(3) -0.001(3)
C3 0.035(4) 0.036(5) 0.041(4) -0.016(3) 0.022(3) -0.003(3)
C4 0.054(5) 0.036(4) 0.030(4) -0.002(3) 0.012(4) -0.011(4)
C5 0.042(5) 0.023(4) 0.036(4) 0.000(3) 0.013(3) 0.002(3)
C6 0.031(4) 0.048(5) 0.052(5) -0.005(4) -0.004(4) -0.019(4)
C7 0.035(4) 0.045(5) 0.062(5) -0.007(5) -0.011(4) 0.004(4)
C8 0.061(6) 0.047(5) 0.042(5) -0.010(4) -0.013(4) 0.009(5)
C9 0.056(6) 0.043(5) 0.054(5) -0.027(4) -0.008(5) 0.010(5)
C10 0.045(5) 0.034(5) 0.057(5) 0.001(4) -0.008(4) -0.004(4)
C11 0.026(4) 0.023(4) 0.028(4) -0.002(3) 0.001(3) -0.008(3)
C12 0.032(4) 0.023(4) 0.023(4) -0.001(3) 0.008(3) -0.001(3)
C13 0.026(4) 0.032(4) 0.020(3) -0.005(3) 0.005(3) 0.000(3)
C14 0.033(4) 0.023(4) 0.023(3) 0.000(3) 0.002(3) -0.001(3)
C15 0.031(4) 0.027(4) 0.016(3) -0.001(3) -0.002(3) 0.005(3)
C16 0.027(4) 0.028(4) 0.019(3) 0.004(3) -0.001(3) 0.002(3)
C17 0.029(4) 0.019(3) 0.026(3) -0.001(3) -0.006(3) 0.006(3)
C18 0.031(4) 0.024(4) 0.019(3) -0.003(3) 0.001(3) 0.002(3)
C19 0.048(5) 0.036(4) 0.031(4) -0.008(3) 0.009(4) -0.009(4)
O19 0.050(3) 0.041(3) 0.032(3) -0.012(2) 0.005(2) -0.008(3)
O20 0.035(3) 0.036(3) 0.020(2) -0.005(2) 0.009(2) -0.007(2)
C21 0.024(4) 0.037(4) 0.030(4) -0.002(3) -0.002(3) -0.004(3)
C22 0.038(5) 0.032(4) 0.051(5) 0.004(4) 0.000(4) -0.002(4)
C23 0.026(4) 0.052(5) 0.042(4) 0.009(4) 0.000(3) 0.003(4)
C24 0.041(5) 0.057(6) 0.041(4) -0.019(4) -0.006(4) -0.023(4)

loop_
_atom_type_symbol
_atom_type_description
_atom_type_scat_dispersion_real
_atom_type_scat_dispersion_imag
_atom_type_scat_source
C C 0.0181 0.0091 'International Tables Vol C Tables 4.2.6.8 and 6.1.1.4'
H H 0.0000 0.0000 'International Tables Vol C Tables 4.2.6.8 and 6.1.1.4'
O O 0.0492 0.0322 'International Tables Vol C Tables 4.2.6.8 and 6.1.1.4'
Fe Fe -1.1336 3.1974 'International Tables Vol C Tables 4.2.6.8 and 6.1.1.4'

loop_
_geom_angle_atom_site_label_1
_geom_angle_atom_site_label_2
_geom_angle_atom_site_label_3
_geom_angle
C2 Fe C7 152.5(3)
C2 Fe C8 165.6(3)
C7 Fe C8 40.6(3)
C2 Fe C4 68.3(3)
C7 Fe C4 126.9(4)
C8 Fe C4 108.6(3)
C2 Fe C6 118.4(3)
C7 Fe C6 40.7(3)
C8 Fe C6 68.7(4)
C4 Fe C6 163.6(3)
C2 Fe C10 108.5(3)
C7 Fe C10 67.5(4)
C8 Fe C10 68.1(3)
C4 Fe C10 155.4(3)
C6 Fe C10 40.1(3)
C2 Fe C5 68.8(3)
C7 Fe C5 107.1(3)
C8 Fe C5 118.5(3)
C4 Fe C5 39.9(3)
C6 Fe C5 126.0(3)
C10 Fe C5 163.8(3)
C2 Fe C3 40.9(3)
C7 Fe C3 164.8(3)
C8 Fe C3 127.7(3)
C4 Fe C3 40.4(3)
C6 Fe C3 153.8(3)
C10 Fe C3 121.0(3)
C5 Fe C3 68.2(3)
C2 Fe C1 41.6(3)
C7 Fe C1 117.4(3)
C8 Fe C1 151.7(3)
C4 Fe C1 68.2(3)
C6 Fe C1 106.2(3)
C10 Fe C1 126.7(3)
C5 Fe C1 40.7(3)
C3 Fe C1 69.1(3)
C2 Fe C9 127.9(3)
C7 Fe C9 67.5(4)
C8 Fe C9 40.7(3)
C4 Fe C9 121.7(4)
C6 Fe C9 67.5(4)
C10 Fe C9 39.8(3)
C5 Fe C9 154.1(3)
C3 Fe C9 110.0(3)
C1 Fe C9 164.9(3)
C5 C1 C11 127.0(7)
C5 C1 C2 106.5(6)
C11 C1 C2 126.4(6)
C5 C1 Fe 69.4(4)
C11 C1 Fe 124.2(5)
C2 C1 Fe 68.4(4)
C3 C2 C1 107.9(6)
C3 C2 Fe 70.2(4)
C1 C2 Fe 69.9(4)
C4 C3 C2 107.3(6)
C4 C3 Fe 69.5(4)
C2 C3 Fe 68.9(4)
C5 C4 C3 109.6(6)
C5 C4 Fe 70.2(4)
C3 C4 Fe 70.1(4)
C4 C5 C1 108.8(6)
C4 C5 Fe 69.9(4)
C1 C5 Fe 69.9(4)
C10 C6 C7 107.0(8)
C10 C6 Fe 70.0(5)
C7 C6 Fe 69.4(5)
C8 C7 C6 108.8(8)
C8 C7 Fe 69.9(5)
C6 C7 Fe 69.9(4)
C7 C8 C9 106.6(8)
C7 C8 Fe 69.6(4)
C9 C8 Fe 70.3(5)
C10 C9 C8 108.3(8)
C10 C9 Fe 69.6(5)
C8 C9 Fe 69.0(5)
C9 C10 C6 109.2(8)
C9 C10 Fe 70.6(5)
C6 C10 Fe 70.0(5)
C12 C11 C1 177.5(7)
C11 C12 C13 175.0(8)
C14 C13 C18 119.0(6)
C14 C13 C12 121.4(6)
C18 C13 C12 119.6(6)
C13 C14 C15 119.5(7)
C16 C15 C14 120.3(6)
C16 C15 C19 120.8(6)
C14 C15 C19 118.9(7)
O20 C16 C15 119.9(6)
O20 C16 C17 119.7(6)
C15 C16 C17 120.4(6)
C18 C17 C16 117.4(6)
C18 C17 C21 122.1(6)
C16 C17 C21 120.5(6)
C17 C18 C13 123.3(6)
O19 C19 C15 125.7(7)
C23 C21 C17 111.1(6)
C23 C21 C24 107.7(6)
C17 C21 C24 110.9(6)
C23 C21 C22 109.7(6)
C17 C21 C22 111.0(6)
C24 C21 C22 106.2(6)

loop_
_geom_bond_atom_site_label_1
_geom_bond_atom_site_label_2
_geom_bond_distance
Fe C2 2.028(7)
Fe C7 2.031(8)
Fe C8 2.035(8)
Fe C4 2.037(8)
Fe C6 2.039(8)
Fe C10 2.039(8)
Fe C5 2.041(7)
Fe C3 2.046(7)
Fe C1 2.048(6)
Fe C9 2.052(8)
C1 C5 1.422(9)
C1 C11 1.446(9)
C1 C2 1.448(9)
C2 C3 1.424(10)
C3 C4 1.410(11)
C4 C5 1.393(10)
C6 C10 1.397(12)
C6 C7 1.415(12)
C7 C8 1.410(12)
C8 C9 1.421(12)
C9 C10 1.392(12)
C11 C12 1.166(9)
C12 C13 1.448(9)
C13 C14 1.374(9)
C13 C18 1.405(9)
C14 C15 1.416(9)
C15 C16 1.404(9)
C15 C19 1.445(9)
C16 O20 1.341(8)
C16 C17 1.407(9)
C17 C18 1.381(9)
C17 C21 1.532(10)
C19 O19 1.209(8)
C21 C23 1.526(10)
C21 C24 1.541(9)
C21 C22 1.557(10)
